data_2219502
loop_
_publ_author_name
'Hu, Yu'
'Sun, Xiao-Xia'
'Fan, Cong-Bin'

_publ_section_title
(<i>R</i>)-<i>N</i>-{2-<i>tert</i>-Butyl-2-[(<i>R</i>)-<i>tert</i>-butylsulfonamido]ethylidene}-<i>tert</i>-butanesulfonamide
_journal_coeditor_code BT2777
_journal_issue 10
_journal_name_full 'Acta Crystallographica Section E'
_journal_page_first o1913
_journal_paper_doi 10.1107/S1600536808028225
_journal_volume 64
_journal_year 2008
_chemical_formula_iupac 'C14 H30 N2 O2 S2'
_chemical_formula_moiety 'C14 H30 N2 O2 S2'
_chemical_formula_sum 'C14 H30 N2 O2 S2'
_chemical_formula_weight 322.52
_chemical_name_systematic
;
(<i>R</i>)-<i>N</i>-{2-<i>tert</i>-Butyl-2-[(<i>R</i>)-<i>tert</i>-
butylsulfonamido]ethylidene}-<i>tert</i>-butanesulfonamide
;
_space_group_IT_number 4
_symmetry_cell_setting monoclinic
_symmetry_space_group_name_Hall 'P 2yb'
_symmetry_space_group_name_H-M 'P 1 21 1'
_atom_sites_solution_hydrogens geom
_atom_sites_solution_primary direct
_atom_sites_solution_secondary difmap
_audit_creation_method SHELXL97
_cell_angle_alpha 90.00
_cell_angle_beta 109.230(10)
_cell_angle_gamma 90.00
_cell_formula_units_Z 4
_cell_length_a 9.714(2)
_cell_length_b 18.489(3)
_cell_length_c 11.169(2)
_cell_measurement_reflns_used 33
_cell_measurement_temperature 291(2)
_cell_measurement_theta_max 14.33
_cell_measurement_theta_min 4.41
_cell_volume 1894.1(6)
_computing_cell_refinement 'XSCANS (Siemens, 1994'
_computing_data_collection 'XSCANS (Siemens, 1994)'
_computing_data_reduction 'SHELXTL (Sheldrick, 2008)'
_computing_molecular_graphics 'SHELXTL (Sheldrick, 2008)'
_computing_publication_material 'SHELXTL (Sheldrick, 2008)'
_computing_structure_refinement 'SHELXL97 (Sheldrick, 2008)'
_computing_structure_solution 'SHELXS97 (Sheldrick, 2008)'
_diffrn_ambient_temperature 291(2)
_diffrn_measured_fraction_theta_full 1.000
_diffrn_measured_fraction_theta_max 1.000
_diffrn_measurement_device_type 'Siemens P4'
_diffrn_measurement_method '\w scans'
_diffrn_radiation_monochromator graphite
_diffrn_radiation_source 'normal-focus sealed tube'
_diffrn_radiation_type MoK\a
_diffrn_radiation_wavelength 0.71073
_diffrn_reflns_av_R_equivalents 0.0197
_diffrn_reflns_av_sigmaI/netI 0.0494
_diffrn_reflns_limit_h_max 11
_diffrn_reflns_limit_h_min -11
_diffrn_reflns_limit_k_max 22
_diffrn_reflns_limit_k_min -21
_diffrn_reflns_limit_l_max 12
_diffrn_reflns_limit_l_min -13
_diffrn_reflns_number 7793
_diffrn_reflns_theta_full 25.50
_diffrn_reflns_theta_max 25.50
_diffrn_reflns_theta_min 1.93
_diffrn_standards_decay_% 3.06
_diffrn_standards_interval_count 97
_diffrn_standards_number 3
_exptl_absorpt_coefficient_mu 0.285
_exptl_absorpt_correction_T_max 0.9747
_exptl_absorpt_correction_T_min 0.9362
_exptl_absorpt_correction_type multi-scan
_exptl_absorpt_process_details '(SADABS; Sheldrick, 1996)'
_exptl_crystal_colour colourless
_exptl_crystal_density_diffrn 1.131
_exptl_crystal_density_method 'not measured'
_exptl_crystal_description block
_exptl_crystal_F_000 704
_exptl_crystal_size_max 0.52
_exptl_crystal_size_mid 0.42
_exptl_crystal_size_min 0.38
_refine_diff_density_max 0.176
_refine_diff_density_min -0.138
_refine_ls_abs_structure_details 'Flack  (1983), 3214 Friedel pairs'
_refine_ls_abs_structure_Flack -0.04(5)
_refine_ls_extinction_coef 0.0019(5)
_refine_ls_extinction_expression Fc^*^=kFc[1+0.001xFc^2^\l^3^/sin(2\q)]^-1/4^
_refine_ls_extinction_method 'SHELXL97 (Sheldrick, 2008)'
_refine_ls_goodness_of_fit_ref 0.925
_refine_ls_hydrogen_treatment mixed
_refine_ls_matrix_type full
_refine_ls_number_parameters 388
_refine_ls_number_reflns 6860
_refine_ls_number_restraints 3
_refine_ls_restrained_S_all 0.926
_refine_ls_R_factor_all 0.0576
_refine_ls_R_factor_gt 0.0387
_refine_ls_shift/su_max 0.001
_refine_ls_shift/su_mean 0.000
_refine_ls_structure_factor_coef Fsqd
_refine_ls_weighting_details 'calc w = 1/[\s^2^(Fo^2^)+(0.0406P)^2^] where P=(Fo^2^+2Fc^2^)/3'
_refine_ls_weighting_scheme calc
_refine_ls_wR_factor_gt 0.0791
_refine_ls_wR_factor_ref 0.0835
_reflns_number_gt 5010
_reflns_number_total 6860
_reflns_threshold_expression I>2\s(I)
_cod_data_source_file bt2777.cif
_cod_data_source_block I
_cod_original_cell_volume 1894.0(7)
_cod_original_sg_symbol_H-M 'P 21'
_cod_database_code 2219502
_cod_database_fobs_code 2219502

loop_
_symmetry_equiv_pos_as_xyz
'x, y, z'
'-x, y+1/2, -z'

loop_
_atom_site_type_symbol
_atom_site_label
_atom_site_fract_x
_atom_site_fract_y
_atom_site_fract_z
_atom_site_U_iso_or_equiv
_atom_site_adp_type
_atom_site_calc_flag
_atom_site_refinement_flags
_atom_site_occupancy
S S1 0.62185(9) 0.13531(4) 0.09753(7) 0.0524(2) Uani d . 1
S S3 0.76902(9) 0.41227(5) 0.24900(7) 0.0597(2) Uani d . 1
O O1 0.7320(3) 0.13867(14) 0.22466(19) 0.0841(7) Uani d . 1
O O2 0.6577(3) 0.45966(12) 0.2718(2) 0.0877(8) Uani d . 1
N N1 0.5765(3) 0.21702(12) 0.0354(2) 0.0438(6) Uani d D 1
N N2 0.6898(3) 0.33949(12) 0.1602(2) 0.0483(6) Uani d . 1
C C1 0.7187(4) 0.10552(16) -0.0102(3) 0.0573(8) Uani d . 1
C C2 0.6127(4) 0.1053(2) -0.1445(3) 0.0836(11) Uani d . 1
H H2A 0.6594 0.0853 -0.2005 0.100 Uiso calc R 1
H H2B 0.5824 0.1540 -0.1699 0.100 Uiso calc R 1
H H2C 0.5291 0.0766 -0.1482 0.100 Uiso calc R 1
C C3 0.8487(3) 0.15443(18) 0.0034(3) 0.0688(9) Uani d . 1
H H3A 0.9114 0.1322 -0.0368 0.083 Uiso calc R 1
H H3B 0.9017 0.1618 0.0917 0.083 Uiso calc R 1
H H3C 0.8152 0.2002 -0.0362 0.083 Uiso calc R 1
C C4 0.7696(5) 0.02897(19) 0.0361(5) 0.1111(17) Uani d . 1
H H4A 0.8332 0.0310 0.1225 0.133 Uiso calc R 1
H H4B 0.8210 0.0085 -0.0159 0.133 Uiso calc R 1
H H4C 0.6865 -0.0005 0.0309 0.133 Uiso calc R 1
C C5 0.4821(3) 0.25941(14) 0.0876(3) 0.0442(7) Uani d . 1
H H5 0.4620 0.2294 0.1522 0.053 Uiso calc R 1
C C6 0.5596(3) 0.32531(15) 0.1532(2) 0.0490(7) Uani d . 1
H H6 0.5110 0.3570 0.1901 0.059 Uiso calc R 1
C C7 0.8329(3) 0.45638(15) 0.1300(3) 0.0511(7) Uani d . 1
C C8 0.9063(4) 0.52479(18) 0.1961(3) 0.0762(10) Uani d . 1
H H8A 0.9412 0.5524 0.1392 0.091 Uiso calc R 1
H H8B 0.9868 0.5121 0.2699 0.091 Uiso calc R 1
H H8C 0.8374 0.5531 0.2209 0.091 Uiso calc R 1
C C9 0.7062(4) 0.47343(19) 0.0140(3) 0.0759(10) Uani d . 1
H H9A 0.6643 0.4292 -0.0272 0.091 Uiso calc R 1
H H9B 0.7390 0.5021 -0.0431 0.091 Uiso calc R 1
H H9C 0.6342 0.4999 0.0378 0.091 Uiso calc R 1
C C10 0.9417(4) 0.4065(2) 0.1017(4) 0.0860(11) Uani d . 1
H H10A 0.9910 0.4321 0.0528 0.103 Uiso calc R 1
H H10B 0.8916 0.3655 0.0544 0.103 Uiso calc R 1
H H10C 1.0116 0.3904 0.1798 0.103 Uiso calc R 1
C C11 0.3333(3) 0.27616(16) -0.0148(3) 0.0535(8) Uani d . 1
C C12 0.3570(3) 0.3235(2) -0.1180(3) 0.0729(10) Uani d . 1
H H12A 0.4012 0.3684 -0.0815 0.087 Uiso calc R 1
H H12B 0.2650 0.3331 -0.1820 0.087 Uiso calc R 1
H H12C 0.4199 0.2990 -0.1553 0.087 Uiso calc R 1
C C13 0.2335(4) 0.3140(2) 0.0462(3) 0.0789(10) Uani d . 1
H H13A 0.2351 0.2882 0.1213 0.095 Uiso calc R 1
H H13B 0.1358 0.3148 -0.0126 0.095 Uiso calc R 1
H H13C 0.2669 0.3626 0.0682 0.095 Uiso calc R 1
C C14 0.2615(3) 0.20401(18) -0.0705(4) 0.0776(10) Uani d . 1
H H14A 0.1650 0.2130 -0.1280 0.093 Uiso calc R 1
H H14B 0.2561 0.1731 -0.0031 0.093 Uiso calc R 1
H H14C 0.3186 0.1809 -0.1152 0.093 Uiso calc R 1
S S1' 0.65069(9) 0.31033(4) 0.68082(7) 0.0563(2) Uani d . 1
S S2' 0.77418(9) 0.60677(4) 0.72095(7) 0.0623(2) Uani d . 1
O O1' 0.7423(3) 0.31879(14) 0.81314(18) 0.0963(9) Uani d . 1
O O2' 0.6581(3) 0.65720(13) 0.7277(3) 0.0954(9) Uani d . 1
N N1' 0.6110(3) 0.38924(13) 0.6060(2) 0.0512(6) Uani d D 1
N N2' 0.7029(3) 0.52435(12) 0.6713(2) 0.0524(6) Uani d . 1
C C1' 0.7708(3) 0.27604(16) 0.5946(3) 0.0561(8) Uani d . 1
C C2' 0.6810(4) 0.2677(2) 0.4578(3) 0.0813(11) Uani d . 1
H H2'1 0.7416 0.2508 0.4110 0.098 Uiso calc R 1
H H2'2 0.6393 0.3135 0.4246 0.098 Uiso calc R 1
H H2'3 0.6044 0.2334 0.4502 0.098 Uiso calc R 1
C C3' 0.8974(4) 0.3270(2) 0.6125(4) 0.0946(12) Uani d . 1
H H3'1 0.9740 0.3023 0.5924 0.113 Uiso calc R 1
H H3'2 0.9329 0.3430 0.6991 0.113 Uiso calc R 1
H H3'3 0.8659 0.3680 0.5576 0.113 Uiso calc R 1
C C4' 0.8225(5) 0.20221(19) 0.6538(4) 0.0909(13) Uani d . 1
H H4'1 0.8828 0.2085 0.7406 0.109 Uiso calc R 1
H H4'2 0.8777 0.1788 0.6078 0.109 Uiso calc R 1
H H4'3 0.7396 0.1730 0.6503 0.109 Uiso calc R 1
C C5' 0.5098(3) 0.43696(14) 0.6406(3) 0.0470(7) Uani d . 1
H H5' 0.4925 0.4164 0.7153 0.056 Uiso calc R 1
C C6' 0.5765(3) 0.51004(15) 0.6755(2) 0.0501(7) Uani d . 1
H H6' 0.5246 0.5458 0.7008 0.060 Uiso calc R 1
C C7' 0.8184(3) 0.63050(17) 0.5785(3) 0.0563(8) Uani d . 1
C C8' 0.8951(4) 0.70297(18) 0.6136(4) 0.0860(11) Uani d . 1
H H8'1 0.9151 0.7225 0.5414 0.103 Uiso calc R 1
H H8'2 0.9850 0.6964 0.6820 0.103 Uiso calc R 1
H H8'3 0.8336 0.7357 0.6395 0.103 Uiso calc R 1
C C9' 0.6820(4) 0.6364(2) 0.4637(3) 0.0875(11) Uani d . 1
H H9'1 0.6433 0.5889 0.4383 0.105 Uiso calc R 1
H H9'2 0.7054 0.6589 0.3954 0.105 Uiso calc R 1
H H9'3 0.6107 0.6650 0.4847 0.105 Uiso calc R 1
C C10' 0.9242(4) 0.57470(19) 0.5606(4) 0.0842(11) Uani d . 1
H H10D 1.0049 0.5700 0.6378 0.101 Uiso calc R 1
H H10E 0.9591 0.5898 0.4936 0.101 Uiso calc R 1
H H10F 0.8755 0.5290 0.5392 0.101 Uiso calc R 1
C C11' 0.3593(3) 0.44309(16) 0.5317(3) 0.0534(8) Uani d . 1
C C12' 0.3752(4) 0.4788(2) 0.4167(3) 0.0739(10) Uani d . 1
H H12D 0.3947 0.5294 0.4333 0.089 Uiso calc R 1
H H12E 0.2866 0.4730 0.3466 0.089 Uiso calc R 1
H H12F 0.4544 0.4570 0.3965 0.089 Uiso calc R 1
C C13' 0.2532(4) 0.4833(2) 0.5827(4) 0.0854(11) Uani d . 1
H H13D 0.1572 0.4816 0.5211 0.102 Uiso calc R 1
H H13E 0.2835 0.5328 0.5990 0.102 Uiso calc R 1
H H13F 0.2522 0.4609 0.6599 0.102 Uiso calc R 1
C C14' 0.3006(4) 0.36648(17) 0.4980(3) 0.0754(10) Uani d . 1
H H14D 0.2041 0.3687 0.4373 0.090 Uiso calc R 1
H H14E 0.2976 0.3423 0.5732 0.090 Uiso calc R 1
H H14F 0.3633 0.3403 0.4625 0.090 Uiso calc R 1
H H1N 0.6536(17) 0.2404(12) 0.046(2) 0.043(8) Uiso d D 1
H H1'N 0.686(2) 0.4126(14) 0.607(3) 0.059(10) Uiso d D 1

loop_
_atom_site_aniso_label
_atom_site_aniso_U_11
_atom_site_aniso_U_22
_atom_site_aniso_U_33
_atom_site_aniso_U_12
_atom_site_aniso_U_13
_atom_site_aniso_U_23
S1 0.0687(5) 0.0399(4) 0.0566(5) 0.0111(4) 0.0316(4) 0.0094(3)
S3 0.0751(6) 0.0619(5) 0.0430(4) -0.0116(5) 0.0207(4) -0.0050(4)
O1 0.1006(17) 0.0986(17) 0.0521(12) 0.0434(15) 0.0237(13) 0.0181(13)
O2 0.1073(19) 0.0810(17) 0.1057(19) -0.0254(14) 0.0769(17) -0.0468(14)
N1 0.0430(15) 0.0394(13) 0.0545(15) -0.0005(12) 0.0234(12) 0.0015(11)
N2 0.0558(16) 0.0456(14) 0.0470(14) 0.0005(12) 0.0218(12) 0.0029(10)
C1 0.074(2) 0.0438(16) 0.0651(19) 0.0105(17) 0.0382(17) -0.0022(16)
C2 0.097(3) 0.088(3) 0.076(2) -0.018(2) 0.043(2) -0.035(2)
C3 0.060(2) 0.081(3) 0.071(2) 0.0117(18) 0.0299(18) 0.0029(18)
C4 0.161(4) 0.051(2) 0.157(4) 0.037(3) 0.101(4) 0.014(2)
C5 0.0469(17) 0.0418(16) 0.0514(17) 0.0042(13) 0.0263(14) 0.0074(13)
C6 0.062(2) 0.0476(18) 0.0451(16) 0.0084(15) 0.0278(15) 0.0036(13)
C7 0.0535(18) 0.0515(17) 0.0517(17) -0.0040(15) 0.0220(15) -0.0024(14)
C8 0.080(2) 0.068(2) 0.083(2) -0.015(2) 0.031(2) -0.0081(19)
C9 0.095(3) 0.074(2) 0.053(2) -0.004(2) 0.016(2) 0.0147(17)
C10 0.071(2) 0.087(3) 0.119(3) -0.005(2) 0.058(2) -0.024(3)
C11 0.0447(18) 0.0539(18) 0.0653(19) 0.0076(15) 0.0225(16) 0.0109(15)
C12 0.061(2) 0.088(3) 0.064(2) 0.0156(19) 0.0134(17) 0.0272(19)
C13 0.063(2) 0.077(2) 0.106(3) 0.019(2) 0.041(2) 0.014(2)
C14 0.052(2) 0.075(2) 0.097(3) -0.0094(18) 0.013(2) -0.005(2)
S1' 0.0768(6) 0.0515(5) 0.0470(4) 0.0158(4) 0.0288(4) 0.0094(4)
S2' 0.0675(6) 0.0626(5) 0.0584(5) -0.0102(5) 0.0230(4) -0.0121(4)
O1' 0.139(2) 0.0970(18) 0.0443(12) 0.0514(18) 0.0189(13) 0.0050(13)
O2' 0.1054(19) 0.0705(17) 0.141(2) -0.0142(15) 0.0817(18) -0.0438(15)
N1' 0.0530(17) 0.0495(15) 0.0553(15) 0.0082(14) 0.0238(13) 0.0069(11)
N2' 0.0523(16) 0.0532(15) 0.0516(15) 0.0041(13) 0.0168(13) 0.0018(12)
C1' 0.068(2) 0.0542(19) 0.0505(18) 0.0160(17) 0.0261(16) 0.0047(15)
C2' 0.108(3) 0.087(3) 0.055(2) 0.007(2) 0.034(2) -0.0077(19)
C3' 0.068(2) 0.095(3) 0.125(3) 0.007(2) 0.038(2) -0.004(3)
C4' 0.123(3) 0.074(2) 0.091(3) 0.046(2) 0.056(3) 0.021(2)
C5' 0.0494(17) 0.0515(18) 0.0452(16) 0.0010(14) 0.0223(14) 0.0036(13)
C6' 0.060(2) 0.0524(18) 0.0418(16) 0.0087(15) 0.0217(15) 0.0009(14)
C7' 0.0511(17) 0.0549(19) 0.0652(19) 0.0032(16) 0.0223(16) -0.0015(16)
C8' 0.081(3) 0.072(3) 0.107(3) -0.005(2) 0.033(2) 0.008(2)
C9' 0.076(2) 0.107(3) 0.076(2) 0.006(2) 0.019(2) 0.021(2)
C10' 0.083(3) 0.082(3) 0.108(3) 0.007(2) 0.059(2) -0.006(2)
C11' 0.0448(18) 0.063(2) 0.0516(18) 0.0070(16) 0.0143(15) 0.0002(15)
C12' 0.066(2) 0.088(3) 0.058(2) 0.007(2) 0.0077(18) 0.0159(19)
C13' 0.062(2) 0.095(3) 0.099(3) 0.021(2) 0.025(2) -0.013(2)
C14' 0.066(2) 0.065(2) 0.082(2) -0.0054(18) 0.0073(19) -0.0018(19)

loop_
_atom_type_symbol
_atom_type_description
_atom_type_scat_dispersion_real
_atom_type_scat_dispersion_imag
_atom_type_scat_source
C C 0.0033 0.0016 'International Tables Vol C Tables 4.2.6.8 and 6.1.1.4'
H H 0.0000 0.0000 'International Tables Vol C Tables 4.2.6.8 and 6.1.1.4'
N N 0.0061 0.0033 'International Tables Vol C Tables 4.2.6.8 and 6.1.1.4'
O O 0.0106 0.0060 'International Tables Vol C Tables 4.2.6.8 and 6.1.1.4'
S S 0.1246 0.1234 'International Tables Vol C Tables 4.2.6.8 and 6.1.1.4'

loop_
_geom_angle_atom_site_label_1
_geom_angle_atom_site_label_2
_geom_angle_atom_site_label_3
_geom_angle
O1 S1 N1 111.94(14)
O1 S1 C1 106.14(14)
N1 S1 C1 96.97(13)
O2 S3 N2 110.71(13)
O2 S3 C7 107.61(15)
N2 S3 C7 97.23(12)
C5 N1 S1 115.78(18)
C5 N1 H1N 108.2(18)
S1 N1 H1N 107.9(18)
C6 N2 S3 116.8(2)
C2 C1 C3 111.8(3)
C2 C1 C4 111.8(3)
C3 C1 C4 110.6(3)
C2 C1 S1 108.7(2)
C3 C1 S1 110.1(2)
C4 C1 S1 103.5(2)
C1 C2 H2A 109.5
C1 C2 H2B 109.5
H2A C2 H2B 109.5
C1 C2 H2C 109.5
H2A C2 H2C 109.5
H2B C2 H2C 109.5
C1 C3 H3A 109.5
C1 C3 H3B 109.5
H3A C3 H3B 109.5
C1 C3 H3C 109.5
H3A C3 H3C 109.5
H3B C3 H3C 109.5
C1 C4 H4A 109.5
C1 C4 H4B 109.5
H4A C4 H4B 109.5
C1 C4 H4C 109.5
H4A C4 H4C 109.5
H4B C4 H4C 109.5
N1 C5 C6 110.6(2)
N1 C5 C11 111.5(2)
C6 C5 C11 113.3(2)
N1 C5 H5 107.0
C6 C5 H5 107.0
C11 C5 H5 107.0
N2 C6 C5 122.1(2)
N2 C6 H6 119.0
C5 C6 H6 119.0
C9 C7 C10 112.3(3)
C9 C7 C8 111.5(3)
C10 C7 C8 111.1(3)
C9 C7 S3 110.1(2)
C10 C7 S3 107.9(2)
C8 C7 S3 103.6(2)
C7 C8 H8A 109.5
C7 C8 H8B 109.5
H8A C8 H8B 109.5
C7 C8 H8C 109.5
H8A C8 H8C 109.5
H8B C8 H8C 109.5
C7 C9 H9A 109.5
C7 C9 H9B 109.5
H9A C9 H9B 109.5
C7 C9 H9C 109.5
H9A C9 H9C 109.5
H9B C9 H9C 109.5
C7 C10 H10A 109.5
C7 C10 H10B 109.5
H10A C10 H10B 109.5
C7 C10 H10C 109.5
H10A C10 H10C 109.5
H10B C10 H10C 109.5
C12 C11 C13 110.6(3)
C12 C11 C14 110.7(3)
C13 C11 C14 107.9(3)
C12 C11 C5 109.6(2)
C13 C11 C5 109.7(2)
C14 C11 C5 108.3(2)
C11 C12 H12A 109.5
C11 C12 H12B 109.5
H12A C12 H12B 109.5
C11 C12 H12C 109.5
H12A C12 H12C 109.5
H12B C12 H12C 109.5
C11 C13 H13A 109.5
C11 C13 H13B 109.5
H13A C13 H13B 109.5
C11 C13 H13C 109.5
H13A C13 H13C 109.5
H13B C13 H13C 109.5
C11 C14 H14A 109.5
C11 C14 H14B 109.5
H14A C14 H14B 109.5
C11 C14 H14C 109.5
H14A C14 H14C 109.5
H14B C14 H14C 109.5
O1' S1' N1' 112.20(14)
O1' S1' C1' 106.52(15)
N1' S1' C1' 96.92(13)
O2' S2' N2' 110.32(13)
O2' S2' C7' 107.03(15)
N2' S2' C7' 96.83(13)
C5' N1' S1' 117.44(19)
C5' N1' H1'N 110(2)
S1' N1' H1'N 113(2)
C6' N2' S2' 118.1(2)
C2' C1' C3' 112.1(3)
C2' C1' C4' 110.3(3)
C3' C1' C4' 111.3(3)
C2' C1' S1' 108.1(2)
C3' C1' S1' 110.1(2)
C4' C1' S1' 104.7(2)
C1' C2' H2'1 109.5
C1' C2' H2'2 109.5
H2'1 C2' H2'2 109.5
C1' C2' H2'3 109.5
H2'1 C2' H2'3 109.5
H2'2 C2' H2'3 109.5
C1' C3' H3'1 109.5
C1' C3' H3'2 109.5
H3'1 C3' H3'2 109.5
C1' C3' H3'3 109.5
H3'1 C3' H3'3 109.5
H3'2 C3' H3'3 109.5
C1' C4' H4'1 109.5
C1' C4' H4'2 109.5
H4'1 C4' H4'2 109.5
C1' C4' H4'3 109.5
H4'1 C4' H4'3 109.5
H4'2 C4' H4'3 109.5
N1' C5' C6' 110.1(2)
N1' C5' C11' 112.0(2)
C6' C5' C11' 110.5(2)
N1' C5' H5' 108.1
C6' C5' H5' 108.1
C11' C5' H5' 108.1
N2' C6' C5' 121.3(2)
N2' C6' H6' 119.4
C5' C6' H6' 119.4
C9' C7' C10' 112.3(3)
C9' C7' C8' 111.9(3)
C10' C7' C8' 109.8(3)
C9' C7' S2' 111.2(2)
C10' C7' S2' 108.3(2)
C8' C7' S2' 102.8(2)
C7' C8' H8'1 109.5
C7' C8' H8'2 109.5
H8'1 C8' H8'2 109.5
C7' C8' H8'3 109.5
H8'1 C8' H8'3 109.5
H8'2 C8' H8'3 109.5
C7' C9' H9'1 109.5
C7' C9' H9'2 109.5
H9'1 C9' H9'2 109.5
C7' C9' H9'3 109.5
H9'1 C9' H9'3 109.5
H9'2 C9' H9'3 109.5
C7' C10' H10D 109.5
C7' C10' H10E 109.5
H10D C10' H10E 109.5
C7' C10' H10F 109.5
H10D C10' H10F 109.5
H10E C10' H10F 109.5
C12' C11' C13' 112.2(3)
C12' C11' C14' 109.5(3)
C13' C11' C14' 107.5(3)
C12' C11' C5' 111.4(3)
C13' C11' C5' 108.5(2)
C14' C11' C5' 107.5(2)
C11' C12' H12D 109.5
C11' C12' H12E 109.5
H12D C12' H12E 109.5
C11' C12' H12F 109.5
H12D C12' H12F 109.5
H12E C12' H12F 109.5
C11' C13' H13D 109.5
C11' C13' H13E 109.5
H13D C13' H13E 109.5
C11' C13' H13F 109.5
H13D C13' H13F 109.5
H13E C13' H13F 109.5
C11' C14' H14D 109.5
C11' C14' H14E 109.5
H14D C14' H14E 109.5
C11' C14' H14F 109.5
H14D C14' H14F 109.5
H14E C14' H14F 109.5

loop_
_geom_bond_atom_site_label_1
_geom_bond_atom_site_label_2
_geom_bond_distance
S1 O1 1.471(2)
S1 N1 1.661(2)
S1 C1 1.839(3)
S3 O2 1.478(2)
S3 N2 1.698(2)
S3 C7 1.833(3)
N1 C5 1.465(3)
N1 H1N 0.838(10)
N2 C6 1.268(3)
C1 C2 1.514(4)
C1 C3 1.520(4)
C1 C4 1.532(4)
C2 H2A 0.9600
C2 H2B 0.9600
C2 H2C 0.9600
C3 H3A 0.9600
C3 H3B 0.9600
C3 H3C 0.9600
C4 H4A 0.9600
C4 H4B 0.9600
C4 H4C 0.9600
C5 C6 1.492(4)
C5 C11 1.551(4)
C5 H5 0.9800
C6 H6 0.9300
C7 C9 1.497(4)
C7 C10 1.513(4)
C7 C8 1.519(4)
C8 H8A 0.9600
C8 H8B 0.9600
C8 H8C 0.9600
C9 H9A 0.9600
C9 H9B 0.9600
C9 H9C 0.9600
C10 H10A 0.9600
C10 H10B 0.9600
C10 H10C 0.9600
C11 C12 1.524(4)
C11 C13 1.525(4)
C11 C14 1.539(4)
C12 H12A 0.9600
C12 H12B 0.9600
C12 H12C 0.9600
C13 H13A 0.9600
C13 H13B 0.9600
C13 H13C 0.9600
C14 H14A 0.9600
C14 H14B 0.9600
C14 H14C 0.9600
S1' O1' 1.461(2)
S1' N1' 1.662(2)
S1' C1' 1.852(3)
S2' O2' 1.484(2)
S2' N2' 1.690(3)
S2' C7' 1.833(3)
N1' C5' 1.464(3)
N1' H1'N 0.845(10)
N2' C6' 1.272(3)
C1' C2' 1.497(4)
C1' C3' 1.509(5)
C1' C4' 1.528(4)
C2' H2'1 0.9600
C2' H2'2 0.9600
C2' H2'3 0.9600
C3' H3'1 0.9600
C3' H3'2 0.9600
C3' H3'3 0.9600
C4' H4'1 0.9600
C4' H4'2 0.9600
C4' H4'3 0.9600
C5' C6' 1.493(4)
C5' C11' 1.568(4)
C5' H5' 0.9800
C6' H6' 0.9300
C7' C9' 1.514(4)
C7' C10' 1.515(4)
C7' C8' 1.520(4)
C8' H8'1 0.9600
C8' H8'2 0.9600
C8' H8'3 0.9600
C9' H9'1 0.9600
C9' H9'2 0.9600
C9' H9'3 0.9600
C10' H10D 0.9600
C10' H10E 0.9600
C10' H10F 0.9600
C11' C12' 1.497(4)
C11' C13' 1.525(4)
C11' C14' 1.527(4)
C12' H12D 0.9600
C12' H12E 0.9600
C12' H12F 0.9600
C13' H13D 0.9600
C13' H13E 0.9600
C13' H13F 0.9600
C14' H14D 0.9600
C14' H14E 0.9600
C14' H14F 0.9600

loop_
_geom_hbond_atom_site_label_D
_geom_hbond_atom_site_label_H
_geom_hbond_atom_site_label_A
_geom_hbond_distance_DH
_geom_hbond_distance_HA
_geom_hbond_distance_DA
_geom_hbond_angle_DHA
_geom_hbond_publ_flag
N1 H1N N2 0.84(2) 2.19(2) 2.697(3) 118.5(17) yes
N1' H1'N N2' 0.84(2) 2.18(3) 2.672(3) 118(2) yes

loop_
_geom_torsion_atom_site_label_1
_geom_torsion_atom_site_label_2
_geom_torsion_atom_site_label_3
_geom_torsion_atom_site_label_4
_geom_torsion
O1 S1 N1 C5 -74.9(2)
C1 S1 N1 C5 174.6(2)
O2 S3 N2 C6 -17.2(2)
C7 S3 N2 C6 -129.1(2)
O1 S1 C1 C2 -176.6(2)
N1 S1 C1 C2 -61.3(2)
O1 S1 C1 C3 -53.7(2)
N1 S1 C1 C3 61.5(2)
O1 S1 C1 C4 64.4(3)
N1 S1 C1 C4 179.7(3)
S1 N1 C5 C6 115.5(2)
S1 N1 C5 C11 -117.4(2)
S3 N2 C6 C5 -174.66(18)
N1 C5 C6 N2 -0.4(3)
C11 C5 C6 N2 -126.5(3)
O2 S3 C7 C9 -54.5(3)
N2 S3 C7 C9 59.9(2)
O2 S3 C7 C10 -177.4(2)
N2 S3 C7 C10 -62.9(2)
O2 S3 C7 C8 64.7(2)
N2 S3 C7 C8 179.2(2)
N1 C5 C11 C12 -63.8(3)
C6 C5 C11 C12 61.8(3)
N1 C5 C11 C13 174.6(2)
C6 C5 C11 C13 -59.8(3)
N1 C5 C11 C14 57.1(3)
C6 C5 C11 C14 -177.3(2)
O1' S1' N1' C5' -71.0(3)
C1' S1' N1' C5' 178.0(2)
O2' S2' N2' C6' -16.3(3)
C7' S2' N2' C6' -127.3(2)
O1' S1' C1' C2' -179.2(2)
N1' S1' C1' C2' -63.5(2)
O1' S1' C1' C3' -56.5(3)
N1' S1' C1' C3' 59.1(3)
O1' S1' C1' C4' 63.2(3)
N1' S1' C1' C4' 178.8(2)
S1' N1' C5' C6' 126.5(2)
S1' N1' C5' C11' -110.2(2)
S2' N2' C6' C5' -176.3(2)
N1' C5' C6' N2' 0.9(4)
C11' C5' C6' N2' -123.3(3)
O2' S2' C7' C9' -49.8(3)
N2' S2' C7' C9' 64.0(3)
O2' S2' C7' C10' -173.7(2)
N2' S2' C7' C10' -59.9(2)
O2' S2' C7' C8' 70.2(2)
N2' S2' C7' C8' -176.1(2)
N1' C5' C11' C12' -65.0(3)
C6' C5' C11' C12' 58.1(3)
N1' C5' C11' C13' 171.0(3)
C6' C5' C11' C13' -65.9(3)
N1' C5' C11' C14' 54.9(3)
C6' C5' C11' C14' 178.0(3)
